data_8101973
loop_
_publ_author_name
'Warad, I.'
'Al-Resayes, S.'
'Eichele, K.'

_publ_section_title
;
Crystal structure of trans-dichloro-1,3-propanediamine-bis[(2-methoxyethyl)
diphenylphosphine]ruthenium(II), RuCl~2~(C~3~H~10~N~2~)(C~15~H~17~OP)
~2~
;
_journal_issue 3
_journal_name_full 'Zeitschrift f\"ur Kristallographie - New Crystal Structures'
_journal_page_first 275
_journal_page_last 277
_journal_volume 221
_journal_year 2006
_chemical_formula_structural RuCl2(C15H17OP)2(C3H10N2)
_chemical_formula_sum 'C33 H44 Cl2 N2 O2 P2 Ru'
_chemical_formula_weight 734.61
_chemical_name_systematic
; 
trans-dichloro-1,3-propanediamine-bis[(2-
methoxyethyl)diphenylphosphine]ruthenium(II)
;
_space_group_IT_number 14
_symmetry_cell_setting monoclinic
_symmetry_space_group_name_Hall '-P 2ybc'
_symmetry_space_group_name_H-M 'P 1 21/c 1'
_atom_sites_solution_hydrogens geom
_atom_sites_solution_primary direct
_atom_sites_solution_secondary difmap
_audit_creation_method SHELXL-97
_cell_angle_alpha 90.00
_cell_angle_beta 90.340(8)
_cell_angle_gamma 90.00
_cell_formula_units_Z 4
_cell_length_a 13.2780(14)
_cell_length_b 10.3152(14)
_cell_length_c 24.825(3)
_cell_measurement_reflns_used 51
_cell_measurement_temperature 173(2)
_cell_measurement_theta_max 14.00
_cell_measurement_theta_min 4.81
_cell_volume 3400.1(7)
_computing_cell_refinement 'Bruker XSCANS'
_computing_data_collection 'Bruker XSCANS'
_computing_data_reduction 'Bruker SHELXTL'
_computing_molecular_graphics 'Bruker SHELXTL'
_computing_publication_material 'Bruker SHELXTL'
_computing_structure_refinement 'SHELXL-97 (Sheldrick, 1997)'
_computing_structure_solution 'SHELXS-97 (Sheldrick, 1990)'
_diffrn_ambient_temperature 173(2)
_diffrn_measured_fraction_theta_full 0.998
_diffrn_measured_fraction_theta_max 0.998
_diffrn_measurement_device_type 'Bruker P4'
_diffrn_measurement_method omega
_diffrn_radiation_monochromator graphite
_diffrn_radiation_source 'fine-focus sealed tube'
_diffrn_radiation_type MoK\a
_diffrn_radiation_wavelength 0.71073
_diffrn_reflns_av_R_equivalents 0.0275
_diffrn_reflns_av_sigmaI/netI 0.0257
_diffrn_reflns_limit_h_max 6
_diffrn_reflns_limit_h_min -17
_diffrn_reflns_limit_k_max 13
_diffrn_reflns_limit_k_min -13
_diffrn_reflns_limit_l_max 32
_diffrn_reflns_limit_l_min -32
_diffrn_reflns_number 22999
_diffrn_reflns_theta_full 27.51
_diffrn_reflns_theta_max 27.51
_diffrn_reflns_theta_min 2.14
_diffrn_standards_interval_count 98
_diffrn_standards_number 2
_exptl_absorpt_coefficient_mu 0.744
_exptl_absorpt_correction_type none
_exptl_crystal_colour orange
_exptl_crystal_density_diffrn 1.435
_exptl_crystal_density_method 'not measured'
_exptl_crystal_description prism
_exptl_crystal_F_000 1520
_exptl_crystal_size_max 0.66
_exptl_crystal_size_mid 0.45
_exptl_crystal_size_min 0.33
_refine_diff_density_max 0.431
_refine_diff_density_min -0.776
_refine_diff_density_rms 0.051
_refine_ls_extinction_coef 0.00274(17)
_refine_ls_extinction_expression Fc^*^=kFc[1+0.001xFc^2^\l^3^/sin(2\q)]^-1/4^
_refine_ls_extinction_method SHELXL
_refine_ls_goodness_of_fit_ref 1.066
_refine_ls_hydrogen_treatment mixed
_refine_ls_matrix_type full
_refine_ls_number_parameters 382
_refine_ls_number_reflns 7802
_refine_ls_number_restraints 0
_refine_ls_restrained_S_all 1.066
_refine_ls_R_factor_all 0.0275
_refine_ls_R_factor_gt 0.0234
_refine_ls_shift/su_max 0.083
_refine_ls_shift/su_mean 0.004
_refine_ls_structure_factor_coef Fsqd
_refine_ls_weighting_details 'calc w=1/[\s^2^(Fo^2^)+(0.0242P)^2^+1.4148P] where P=(Fo^2^+2Fc^2^)/3'
_refine_ls_weighting_scheme calc
_refine_ls_wR_factor_gt 0.0573
_refine_ls_wR_factor_ref 0.0590
_reflns_number_gt 7097
_reflns_number_total 7802
_reflns_threshold_expression >2sigma(I)
_cod_data_source_file 1267-1779.cff
_cod_data_source_block C33H44Cl2N2O2P2Ru
_cod_depositor_comments
;
The following automatic conversions were performed:
'_symmetry_cell_setting' value 'Monoclinic' changed to 'monoclinic'
according to '/home/saulius/struct/CIF-dictionaries/cif_core.dic'
dictionary named 'cif_core.dic' version 2.4.1 from 2010-06-29.

Automatic conversion script
Id: cif_fix_enum 1555 2011-01-17 13:19:09Z saulius 
;
_cod_original_cell_volume 3400.2(7)
_cod_original_sg_symbol_H-M P12(1)/c1
_cod_database_code 8101973

loop_
_symmetry_equiv_pos_as_xyz
'x, y, z'
'-x, y+1/2, -z+1/2'
'-x, -y, -z'
'x, -y-1/2, z-1/2'

loop_
_atom_site_label
_atom_site_type_symbol
_atom_site_fract_x
_atom_site_fract_y
_atom_site_fract_z
_atom_site_U_iso_or_equiv
_atom_site_adp_type
_atom_site_occupancy
_atom_site_symmetry_multiplicity
_atom_site_Wyckoff_symbol
_atom_site_calc_flag
_atom_site_refinement_flags
_atom_site_disorder_assembly
_atom_site_disorder_group
Ru1 Ru 0.629822(9) 0.688747(11) 0.411012(4) 0.01837(5) Uani 1 4 e d . . .
Cl1 Cl 0.53881(3) 0.48512(4) 0.413651(15) 0.02855(9) Uani 1 4 e d . . .
Cl2 Cl 0.68341(3) 0.91181(3) 0.419712(15) 0.02652(9) Uani 1 4 e d . . .
P1 P 0.78245(3) 0.62380(4) 0.445613(15) 0.02068(8) Uani 1 4 e d . . .
P2 P 0.68179(3) 0.64474(4) 0.325100(14) 0.01953(8) Uani 1 4 e d . . .
O3 O 1.07369(10) 0.76023(13) 0.43775(5) 0.0389(3) Uani 1 4 e d . . .
O19 O 0.78831(11) 0.33208(14) 0.24706(5) 0.0423(3) Uani 1 4 e d . . .
N1 N 0.56121(11) 0.70821(13) 0.49075(5) 0.0266(3) Uani 1 4 e d . . .
H2C H 0.5245 0.6339 0.4966 0.032 Uiso 1 4 e calc R . .
H2D H 0.6131 0.7078 0.5155 0.032 Uiso 1 4 e calc R . .
N2 N 0.48574(11) 0.76613(14) 0.38095(6) 0.0299(3) Uani 1 4 e d . . .
H1C H 0.4963 0.7944 0.3463 0.036 Uiso 1 4 e calc R . .
H1D H 0.4415 0.6976 0.3787 0.036 Uiso 1 4 e calc R . .
C1 C 0.89145(13) 0.72548(16) 0.42746(6) 0.0269(3) Uani 1 4 e d . . .
H13A H 0.9103 0.7053 0.3899 0.032 Uiso 1 4 e calc R . .
H13B H 0.8701 0.8174 0.4285 0.032 Uiso 1 4 e calc R . .
C2 C 0.98557(14) 0.71050(18) 0.46312(7) 0.0328(4) Uani 1 4 e d . . .
H14A H 0.9749 0.7569 0.4975 0.039 Uiso 1 4 e calc R . .
H14B H 0.9958 0.6176 0.4715 0.039 Uiso 1 4 e calc R . .
C4 C 1.08151(19) 0.8952(2) 0.44146(11) 0.0579(6) Uani 1 4 e d . . .
H15A H 1.0290 0.9355 0.4192 0.087 Uiso 1 4 e calc R . .
H15B H 1.1479 0.9227 0.4287 0.087 Uiso 1 4 e calc R . .
H15C H 1.0731 0.9219 0.4791 0.087 Uiso 1 4 e calc R . .
C5 C 0.82655(13) 0.45875(15) 0.43101(6) 0.0251(3) Uani 1 4 e d . . .
C6 C 0.91639(14) 0.43209(18) 0.40413(7) 0.0313(4) Uani 1 4 e d . . .
H2 H 0.9618 0.5005 0.3961 0.038 Uiso 1 4 e calc R . .
C7 C 0.93964(16) 0.30509(19) 0.38912(8) 0.0411(5) Uani 1 4 e d . . .
H3 H 1.0009 0.2876 0.3710 0.049 Uiso 1 4 e calc R . .
C8 C 0.87421(18) 0.20487(18) 0.40046(8) 0.0429(5) Uani 1 4 e d . . .
H4 H 0.8899 0.1189 0.3896 0.051 Uiso 1 4 e calc R . .
C9 C 0.78589(17) 0.23009(17) 0.42765(8) 0.0403(4) Uani 1 4 e d . . .
H5 H 0.7413 0.1611 0.4361 0.048 Uiso 1 4 e calc R . .
C10 C 0.76211(15) 0.35600(16) 0.44271(7) 0.0322(4) Uani 1 4 e d . . .
H6 H 0.7010 0.3724 0.4613 0.039 Uiso 1 4 e calc R . .
C11 C 0.78900(13) 0.63283(16) 0.51982(6) 0.0260(3) Uani 1 4 e d . . .
C12 C 0.80173(14) 0.52568(18) 0.55309(7) 0.0324(4) Uani 1 4 e d . . .
H8 H 0.8099 0.4419 0.5378 0.039 Uiso 1 4 e calc R . .
C13 C 0.80257(17) 0.5414(2) 0.60912(7) 0.0441(5) Uani 1 4 e d . . .
H9 H 0.8116 0.4678 0.6316 0.053 Uiso 1 4 e calc R . .
C14 C 0.79058(17) 0.6616(2) 0.63203(7) 0.0465(5) Uani 1 4 e d . . .
H10 H 0.7909 0.6708 0.6701 0.056 Uiso 1 4 e calc R . .
C15 C 0.77804(17) 0.7688(2) 0.59943(7) 0.0436(5) Uani 1 4 e d . . .
H11 H 0.7700 0.8521 0.6151 0.052 Uiso 1 4 e calc R . .
C16 C 0.77720(15) 0.75525(18) 0.54361(7) 0.0350(4) Uani 1 4 e d . . .
H12 H 0.7686 0.8295 0.5214 0.042 Uiso 1 4 e calc R . .
C17 C 0.71683(14) 0.47497(15) 0.31142(6) 0.0260(3) Uani 1 4 e d . . .
H28A H 0.7854 0.4604 0.3260 0.031 Uiso 1 4 e calc R . .
H28B H 0.6705 0.4182 0.3317 0.031 Uiso 1 4 e calc R . .
C18 C 0.71566(14) 0.43129(17) 0.25251(6) 0.0299(4) Uani 1 4 e d . . .
H29A H 0.6481 0.3983 0.2425 0.036 Uiso 1 4 e calc R . .
H29B H 0.7322 0.5050 0.2286 0.036 Uiso 1 4 e calc R . .
C20 C 0.7915(2) 0.2847(3) 0.19359(9) 0.0641(7) Uani 1 4 e d . . .
H30A H 0.7265 0.2452 0.1843 0.096 Uiso 1 4 e calc R . .
H30B H 0.8449 0.2195 0.1906 0.096 Uiso 1 4 e calc R . .
H30C H 0.8052 0.3565 0.1688 0.096 Uiso 1 4 e calc R . .
C21 C 0.78709(12) 0.73670(16) 0.29660(6) 0.0238(3) Uani 1 4 e d . . .
C22 C 0.87182(14) 0.67876(19) 0.27386(7) 0.0343(4) Uani 1 4 e d . . .
H17 H 0.8756 0.5870 0.2714 0.041 Uiso 1 4 e calc R . .
C23 C 0.95044(15) 0.7540(2) 0.25480(8) 0.0459(5) Uani 1 4 e d . . .
H18 H 1.0079 0.7134 0.2396 0.055 Uiso 1 4 e calc R . .
C24 C 0.94584(16) 0.8870(2) 0.25779(9) 0.0491(5) Uani 1 4 e d . . .
H19 H 0.9997 0.9381 0.2444 0.059 Uiso 1 4 e calc R . .
C25 C 0.86271(16) 0.9463(2) 0.28033(7) 0.0413(5) Uani 1 4 e d . . .
H20 H 0.8594 1.0381 0.2823 0.050 Uiso 1 4 e calc R . .
C26 C 0.78415(14) 0.87162(16) 0.30003(6) 0.0285(3) Uani 1 4 e d . . .
H21 H 0.7278 0.9129 0.3160 0.034 Uiso 1 4 e calc R . .
C27 C 0.58304(13) 0.66257(15) 0.27262(6) 0.0240(3) Uani 1 4 e d . . .
C28 C 0.59352(15) 0.73760(17) 0.22642(7) 0.0325(4) Uani 1 4 e d . . .
H27 H 0.6515 0.7905 0.2222 0.039 Uiso 1 4 e calc R . .
C29 C 0.51947(17) 0.7359(2) 0.18619(8) 0.0432(5) Uani 1 4 e d . . .
H26 H 0.5282 0.7862 0.1545 0.052 Uiso 1 4 e calc R . .
C30 C 0.43445(18) 0.6622(2) 0.19204(9) 0.0474(5) Uani 1 4 e d . . .
H25 H 0.3845 0.6609 0.1645 0.057 Uiso 1 4 e calc R . .
C31 C 0.42181(16) 0.5897(2) 0.23849(9) 0.0464(5) Uani 1 4 e d . . .
H24 H 0.3621 0.5404 0.2432 0.056 Uiso 1 4 e calc R . .
C32 C 0.49609(15) 0.58879(18) 0.27822(7) 0.0352(4) Uani 1 4 e d . . .
H23 H 0.4873 0.5372 0.3095 0.042 Uiso 1 4 e calc R . .
C33 C 0.49514(15) 0.81845(16) 0.50489(7) 0.0327(4) Uani 1 4 e d . . .
H33A H 0.5351 0.8994 0.5043 0.039 Uiso 1 4 e calc R . .
H33B H 0.4700 0.8062 0.5420 0.039 Uiso 1 4 e calc R . .
C34 C 0.40589(15) 0.83263(19) 0.46677(8) 0.0383(4) Uani 1 4 e d . . .
H32A H 0.3694 0.7490 0.4652 0.046 Uiso 1 4 e calc R . .
H32B H 0.3592 0.8981 0.4817 0.046 Uiso 1 4 e calc R . .
C35 C 0.43337(14) 0.87228(18) 0.41001(7) 0.0340(4) Uani 1 4 e d . . .
H31A H 0.3714 0.8963 0.3900 0.041 Uiso 1 4 e calc R . .
H31B H 0.4776 0.9495 0.4114 0.041 Uiso 1 4 e calc R . .

loop_
_atom_site_aniso_label
_atom_site_aniso_U_11
_atom_site_aniso_U_22
_atom_site_aniso_U_33
_atom_site_aniso_U_23
_atom_site_aniso_U_13
_atom_site_aniso_U_12
Ru1 0.02227(7) 0.01569(6) 0.01716(6) -0.00014(4) 0.00210(4) -0.00094(4)
Cl1 0.0356(2) 0.02285(17) 0.02723(18) -0.00185(14) 0.00580(16) -0.00937(16)
Cl2 0.0338(2) 0.01686(16) 0.02893(18) -0.00042(13) 0.00306(15) -0.00247(15)
P1 0.0258(2) 0.01884(17) 0.01743(17) 0.00119(13) -0.00017(15) -0.00028(15)
P2 0.02236(19) 0.01962(17) 0.01660(16) 0.00086(13) 0.00078(14) 0.00021(15)
O3 0.0292(7) 0.0412(7) 0.0463(7) -0.0041(6) 0.0015(6) -0.0024(6)
O19 0.0455(8) 0.0489(8) 0.0325(7) -0.0196(6) -0.0071(6) 0.0189(7)
N1 0.0341(8) 0.0234(6) 0.0226(6) -0.0009(5) 0.0081(6) -0.0001(6)
N2 0.0274(7) 0.0320(7) 0.0304(7) -0.0040(6) 0.0001(6) 0.0044(6)
C1 0.0266(8) 0.0271(7) 0.0269(8) 0.0043(6) -0.0014(6) -0.0036(7)
C2 0.0317(9) 0.0346(9) 0.0321(8) 0.0020(7) -0.0071(7) -0.0044(7)
C4 0.0548(15) 0.0432(12) 0.0759(16) 0.0068(11) 0.0105(12) -0.0115(11)
C5 0.0307(9) 0.0242(7) 0.0205(7) 0.0004(6) -0.0027(6) 0.0035(7)
C6 0.0313(9) 0.0353(9) 0.0274(8) -0.0030(7) -0.0024(7) 0.0052(7)
C7 0.0409(11) 0.0469(11) 0.0357(9) -0.0110(8) -0.0031(8) 0.0180(9)
C8 0.0583(13) 0.0285(9) 0.0417(10) -0.0099(8) -0.0086(10) 0.0131(9)
C9 0.0566(13) 0.0221(8) 0.0422(10) -0.0015(7) -0.0022(9) 0.0012(8)
C10 0.0407(10) 0.0233(8) 0.0325(8) 0.0014(6) 0.0015(8) 0.0017(7)
C11 0.0273(8) 0.0308(8) 0.0199(7) 0.0010(6) 0.0003(6) 0.0013(7)
C12 0.0342(10) 0.0366(9) 0.0264(8) 0.0074(7) 0.0007(7) 0.0029(8)
C13 0.0468(12) 0.0604(13) 0.0249(8) 0.0161(8) 0.0000(8) 0.0042(10)
C14 0.0427(12) 0.0775(15) 0.0193(8) -0.0007(9) 0.0015(8) 0.0051(11)
C15 0.0468(12) 0.0549(12) 0.0290(9) -0.0146(8) -0.0008(8) 0.0062(10)
C16 0.0457(11) 0.0345(9) 0.0249(8) -0.0034(7) -0.0036(7) 0.0042(8)
C17 0.0362(9) 0.0225(7) 0.0194(7) -0.0014(6) 0.0011(6) 0.0038(7)
C18 0.0357(10) 0.0308(8) 0.0232(7) -0.0064(6) -0.0025(7) 0.0059(7)
C20 0.0643(16) 0.0828(17) 0.0451(12) -0.0385(12) -0.0116(11) 0.0323(14)
C21 0.0238(8) 0.0297(8) 0.0179(6) 0.0037(6) -0.0009(6) -0.0016(7)
C22 0.0272(9) 0.0432(10) 0.0326(9) 0.0038(7) 0.0033(7) 0.0038(8)
C23 0.0278(10) 0.0647(14) 0.0454(11) 0.0044(10) 0.0080(8) 0.0010(10)
C24 0.0368(11) 0.0652(14) 0.0452(11) 0.0072(10) 0.0080(9) -0.0208(10)
C25 0.0499(12) 0.0393(10) 0.0349(9) 0.0034(8) 0.0036(9) -0.0179(9)
C26 0.0322(9) 0.0305(8) 0.0227(7) 0.0034(6) 0.0012(7) -0.0040(7)
C27 0.0264(8) 0.0236(7) 0.0220(7) -0.0028(6) -0.0024(6) 0.0032(6)
C28 0.0405(10) 0.0299(8) 0.0269(8) 0.0039(7) -0.0067(7) -0.0009(8)
C29 0.0583(14) 0.0373(10) 0.0339(9) 0.0059(8) -0.0171(9) 0.0048(10)
C30 0.0520(13) 0.0422(11) 0.0477(11) -0.0050(9) -0.0287(10) 0.0054(10)
C31 0.0385(12) 0.0480(12) 0.0525(12) -0.0021(9) -0.0168(10) -0.0101(10)
C32 0.0357(10) 0.0382(9) 0.0316(9) 0.0010(7) -0.0053(7) -0.0062(8)
C33 0.0405(10) 0.0289(8) 0.0289(8) -0.0042(6) 0.0118(7) 0.0033(7)
C34 0.0319(10) 0.0404(10) 0.0428(10) -0.0040(8) 0.0132(8) 0.0049(8)
C35 0.0300(9) 0.0336(9) 0.0384(9) -0.0033(7) 0.0019(7) 0.0097(8)

loop_
_atom_type_symbol
_atom_type_description
_atom_type_scat_dispersion_real
_atom_type_scat_dispersion_imag
_atom_type_scat_source
C C 0.0033 0.0016 'International Tables Vol C Tables 4.2.6.8 and 6.1.1.4'
H H 0.0000 0.0000 'International Tables Vol C Tables 4.2.6.8 and 6.1.1.4'
O O 0.0106 0.0060 'International Tables Vol C Tables 4.2.6.8 and 6.1.1.4'
P P 0.1023 0.0942 'International Tables Vol C Tables 4.2.6.8 and 6.1.1.4'
Cl Cl 0.1484 0.1585 'International Tables Vol C Tables 4.2.6.8 and 6.1.1.4'
Ru Ru -1.2594 0.8363 'International Tables Vol C Tables 4.2.6.8 and 6.1.1.4'
N N 0.0061 0.0033 'International Tables Vol C Tables 4.2.6.8 and 6.1.1.4'

loop_
_geom_angle_atom_site_label_1
_geom_angle_atom_site_label_2
_geom_angle_atom_site_label_3
_geom_angle
_geom_angle_site_symmetry_1
_geom_angle_site_symmetry_3
_geom_angle_publ_flag
N1 Ru1 N2 84.71(5) . . ?
N1 Ru1 P2 170.90(4) . . ?
N2 Ru1 P2 91.27(4) . . ?
N1 Ru1 P1 93.41(4) . . ?
N2 Ru1 P1 175.40(4) . . ?
P2 Ru1 P1 91.170(16) . . ?
N1 Ru1 Cl2 87.47(4) . . ?
N2 Ru1 Cl2 86.55(4) . . ?
P2 Ru1 Cl2 100.464(14) . . ?
P1 Ru1 Cl2 89.176(16) . . ?
N1 Ru1 Cl1 81.09(4) . . ?
N2 Ru1 Cl1 83.74(4) . . ?
P2 Ru1 Cl1 90.368(15) . . ?
P1 Ru1 Cl1 100.140(16) . . ?
Cl2 Ru1 Cl1 165.608(15) . . ?
C5 P1 C1 103.13(8) . . ?
C5 P1 C11 103.33(7) . . ?
C1 P1 C11 100.52(8) . . ?
C5 P1 Ru1 118.56(5) . . ?
C1 P1 Ru1 115.75(5) . . ?
C11 P1 Ru1 113.25(6) . . ?
C21 P2 C17 103.08(8) . . ?
C21 P2 C27 102.43(7) . . ?
C17 P2 C27 98.23(7) . . ?
C21 P2 Ru1 119.40(5) . . ?
C17 P2 Ru1 115.93(5) . . ?
C27 P2 Ru1 114.80(5) . . ?
C4 O3 C2 112.91(16) . . ?
C18 O19 C20 111.34(15) . . ?
C33 N1 Ru1 122.31(10) . . ?
C35 N2 Ru1 120.75(11) . . ?
C2 C1 P1 116.04(11) . . ?
O3 C2 C1 112.08(14) . . ?
C10 C5 C6 118.46(16) . . ?
C10 C5 P1 117.82(13) . . ?
C6 C5 P1 123.41(13) . . ?
C7 C6 C5 120.17(18) . . ?
C8 C7 C6 120.50(19) . . ?
C7 C8 C9 119.72(17) . . ?
C8 C9 C10 120.19(19) . . ?
C9 C10 C5 120.95(18) . . ?
C12 C11 C16 118.63(15) . . ?
C12 C11 P1 123.91(13) . . ?
C16 C11 P1 117.43(12) . . ?
C11 C12 C13 119.92(18) . . ?
C14 C13 C12 121.02(18) . . ?
C13 C14 C15 119.63(17) . . ?
C14 C15 C16 120.22(19) . . ?
C15 C16 C11 120.57(18) . . ?
C18 C17 P2 117.03(11) . . ?
O19 C18 C17 107.55(13) . . ?
C26 C21 C22 118.34(16) . . ?
C26 C21 P2 118.08(13) . . ?
C22 C21 P2 123.53(13) . . ?
C23 C22 C21 120.58(18) . . ?
C24 C23 C22 120.4(2) . . ?
C23 C24 C25 119.91(19) . . ?
C24 C25 C26 120.06(19) . . ?
C25 C26 C21 120.70(17) . . ?
C32 C27 C28 118.30(16) . . ?
C32 C27 P2 117.39(12) . . ?
C28 C27 P2 124.15(13) . . ?
C27 C28 C29 120.57(18) . . ?
C30 C29 C28 120.57(18) . . ?
C29 C30 C31 119.45(18) . . ?
C30 C31 C32 120.3(2) . . ?
C27 C32 C31 120.73(18) . . ?
N1 C33 C34 112.81(14) . . ?
C35 C34 C33 114.48(16) . . ?
N2 C35 C34 111.64(15) . . ?

loop_
_geom_bond_atom_site_label_1
_geom_bond_atom_site_label_2
_geom_bond_distance
_geom_bond_site_symmetry_2
_geom_bond_publ_flag
Ru1 N1 2.1932(13) . ?
Ru1 N2 2.1993(15) . ?
Ru1 P2 2.2910(4) . ?
Ru1 P1 2.2963(5) . ?
Ru1 Cl2 2.4177(5) . ?
Ru1 Cl1 2.4244(5) . ?
P1 C5 1.8372(16) . ?
P1 C1 1.8455(17) . ?
P1 C11 1.8461(16) . ?
P2 C21 1.8349(16) . ?
P2 C17 1.8440(16) . ?
P2 C27 1.8521(16) . ?
O3 C4 1.399(3) . ?
O3 C2 1.427(2) . ?
O19 C18 1.413(2) . ?
O19 C20 1.416(2) . ?
N1 C33 1.480(2) . ?
N2 C35 1.486(2) . ?
C1 C2 1.535(2) . ?
C5 C10 1.394(2) . ?
C5 C6 1.398(2) . ?
C6 C7 1.397(2) . ?
C7 C8 1.380(3) . ?
C8 C9 1.381(3) . ?
C9 C10 1.388(2) . ?
C11 C12 1.389(2) . ?
C11 C16 1.403(2) . ?
C12 C13 1.400(2) . ?
C13 C14 1.374(3) . ?
C14 C15 1.380(3) . ?
C15 C16 1.393(2) . ?
C17 C18 1.530(2) . ?
C21 C26 1.395(2) . ?
C21 C22 1.396(2) . ?
C22 C23 1.386(3) . ?
C23 C24 1.376(3) . ?
C24 C25 1.383(3) . ?
C25 C26 1.388(2) . ?
C27 C32 1.390(2) . ?
C27 C28 1.391(2) . ?
C28 C29 1.397(3) . ?
C29 C30 1.369(3) . ?
C30 C31 1.385(3) . ?
C31 C32 1.391(3) . ?
C33 C34 1.519(3) . ?
C34 C35 1.514(3) . ?

loop_
_geom_torsion_atom_site_label_1
_geom_torsion_atom_site_label_2
_geom_torsion_atom_site_label_3
_geom_torsion_atom_site_label_4
_geom_torsion
_geom_torsion_site_symmetry_1
_geom_torsion_site_symmetry_2
_geom_torsion_site_symmetry_3
_geom_torsion_site_symmetry_4
_geom_torsion_publ_flag
N1 Ru1 P1 C5 114.90(7) . . . . ?
N2 Ru1 P1 C5 -179(86) . . . . ?
P2 Ru1 P1 C5 -57.23(6) . . . . ?
Cl2 Ru1 P1 C5 -157.68(6) . . . . ?
Cl1 Ru1 P1 C5 33.35(6) . . . . ?
N1 Ru1 P1 C1 -121.75(7) . . . . ?
N2 Ru1 P1 C1 -56.0(5) . . . . ?
P2 Ru1 P1 C1 66.12(6) . . . . ?
Cl2 Ru1 P1 C1 -34.33(6) . . . . ?
Cl1 Ru1 P1 C1 156.70(6) . . . . ?
N1 Ru1 P1 C11 -6.41(7) . . . . ?
N2 Ru1 P1 C11 59.3(5) . . . . ?
P2 Ru1 P1 C11 -178.54(6) . . . . ?
Cl2 Ru1 P1 C11 81.01(6) . . . . ?
Cl1 Ru1 P1 C11 -87.96(6) . . . . ?
N1 Ru1 P2 C21 176.2(2) . . . . ?
N2 Ru1 P2 C21 112.54(7) . . . . ?
P1 Ru1 P2 C21 -63.57(6) . . . . ?
Cl2 Ru1 P2 C21 25.81(6) . . . . ?
Cl1 Ru1 P2 C21 -163.72(6) . . . . ?
N1 Ru1 P2 C17 -59.6(3) . . . . ?
N2 Ru1 P2 C17 -123.21(8) . . . . ?
P1 Ru1 P2 C17 60.68(7) . . . . ?
Cl2 Ru1 P2 C17 150.06(7) . . . . ?
Cl1 Ru1 P2 C17 -39.47(7) . . . . ?
N1 Ru1 P2 C27 54.0(3) . . . . ?
N2 Ru1 P2 C27 -9.63(7) . . . . ?
P1 Ru1 P2 C27 174.26(6) . . . . ?
Cl2 Ru1 P2 C27 -96.36(6) . . . . ?
Cl1 Ru1 P2 C27 74.11(6) . . . . ?
N2 Ru1 N1 C33 -37.81(14) . . . . ?
P2 Ru1 N1 C33 -101.9(2) . . . . ?
P1 Ru1 N1 C33 137.98(13) . . . . ?
Cl2 Ru1 N1 C33 48.96(13) . . . . ?
Cl1 Ru1 N1 C33 -122.28(13) . . . . ?
N1 Ru1 N2 C35 39.91(13) . . . . ?
P2 Ru1 N2 C35 -148.28(13) . . . . ?
P1 Ru1 N2 C35 -26.2(6) . . . . ?
Cl2 Ru1 N2 C35 -47.87(13) . . . . ?
Cl1 Ru1 N2 C35 121.49(13) . . . . ?
C5 P1 C1 C2 -67.25(14) . . . . ?
C11 P1 C1 C2 39.26(14) . . . . ?
Ru1 P1 C1 C2 161.63(11) . . . . ?
C4 O3 C2 C1 80.0(2) . . . . ?
P1 C1 C2 O3 162.27(12) . . . . ?
C1 P1 C5 C10 177.34(13) . . . . ?
C11 P1 C5 C10 72.98(14) . . . . ?
Ru1 P1 C5 C10 -53.25(14) . . . . ?
C1 P1 C5 C6 -9.16(15) . . . . ?
C11 P1 C5 C6 -113.52(14) . . . . ?
Ru1 P1 C5 C6 120.26(13) . . . . ?
C10 C5 C6 C7 0.6(2) . . . . ?
P1 C5 C6 C7 -172.85(13) . . . . ?
C5 C6 C7 C8 0.2(3) . . . . ?
C6 C7 C8 C9 -1.1(3) . . . . ?
C7 C8 C9 C10 1.1(3) . . . . ?
C8 C9 C10 C5 -0.3(3) . . . . ?
C6 C5 C10 C9 -0.6(3) . . . . ?
P1 C5 C10 C9 173.25(14) . . . . ?
C5 P1 C11 C12 -13.21(18) . . . . ?
C1 P1 C11 C12 -119.55(16) . . . . ?
Ru1 P1 C11 C12 116.33(15) . . . . ?
C5 P1 C11 C16 168.83(14) . . . . ?
C1 P1 C11 C16 62.48(16) . . . . ?
Ru1 P1 C11 C16 -61.63(15) . . . . ?
C16 C11 C12 C13 0.0(3) . . . . ?
P1 C11 C12 C13 -177.93(15) . . . . ?
C11 C12 C13 C14 0.2(3) . . . . ?
C12 C13 C14 C15 -0.4(3) . . . . ?
C13 C14 C15 C16 0.2(3) . . . . ?
C14 C15 C16 C11 0.0(3) . . . . ?
C12 C11 C16 C15 -0.1(3) . . . . ?
P1 C11 C16 C15 177.93(16) . . . . ?
C21 P2 C17 C18 -68.67(15) . . . . ?
C27 P2 C17 C18 36.22(15) . . . . ?
Ru1 P2 C17 C18 159.01(11) . . . . ?
C20 O19 C18 C17 179.31(19) . . . . ?
P2 C17 C18 O19 150.79(13) . . . . ?
C17 P2 C21 C26 179.75(12) . . . . ?
C27 P2 C21 C26 78.12(13) . . . . ?
Ru1 P2 C21 C26 -49.99(14) . . . . ?
C17 P2 C21 C22 -3.16(16) . . . . ?
C27 P2 C21 C22 -104.79(14) . . . . ?
Ru1 P2 C21 C22 127.10(13) . . . . ?
C26 C21 C22 C23 -0.6(3) . . . . ?
P2 C21 C22 C23 -177.63(14) . . . . ?
C21 C22 C23 C24 -0.3(3) . . . . ?
C22 C23 C24 C25 0.5(3) . . . . ?
C23 C24 C25 C26 0.2(3) . . . . ?
C24 C25 C26 C21 -1.1(3) . . . . ?
C22 C21 C26 C25 1.2(2) . . . . ?
P2 C21 C26 C25 178.49(13) . . . . ?
C21 P2 C27 C32 171.48(13) . . . . ?
C17 P2 C27 C32 66.06(14) . . . . ?
Ru1 P2 C27 C32 -57.55(14) . . . . ?
C21 P2 C27 C28 -3.79(16) . . . . ?
C17 P2 C27 C28 -109.22(15) . . . . ?
Ru1 P2 C27 C28 127.17(13) . . . . ?
C32 C27 C28 C29 -1.6(3) . . . . ?
P2 C27 C28 C29 173.62(15) . . . . ?
C27 C28 C29 C30 1.3(3) . . . . ?
C28 C29 C30 C31 0.5(3) . . . . ?
C29 C30 C31 C32 -1.8(3) . . . . ?
C28 C27 C32 C31 0.3(3) . . . . ?
P2 C27 C32 C31 -175.30(15) . . . . ?
C30 C31 C32 C27 1.5(3) . . . . ?
Ru1 N1 C33 C34 56.16(19) . . . . ?
N1 C33 C34 C35 -67.6(2) . . . . ?
Ru1 N2 C35 C34 -60.91(19) . . . . ?
C33 C34 C35 N2 70.2(2) . . . . ?
